data_4064099
loop_
_publ_author_name
'Trambitas, Alexandra G.'
'Yang, Jingying'
'Melcher, Daniel'
'Daniliuc, Constantin G.'
'Jones, Peter G.'
'Xie, Zuowei'
'Tamm, Matthias'

_publ_section_title
;
 Synthesis and Structure of Rare-Earth-Metal Dicarbollide Complexes with
 an Imidazolin-2-iminato Ligand Featuring Very Short Metal&#x2212;Nitrogen
 Bonds
;
_journal_issue 5
_journal_name_full Organometallics
_journal_page_first 1122
_journal_paper_doi 10.1021/om1011243
_journal_volume 30
_journal_year 2011
_chemical_formula_sum 'C40 H70 B9 N4 O2 Y'
_chemical_formula_weight 825.20
_chemical_name_systematic
; 
 ? 
;
_space_group_IT_number 15
_symmetry_cell_setting monoclinic
_symmetry_space_group_name_Hall '-C 2yc'
_symmetry_space_group_name_H-M 'C 1 2/c 1'
_atom_sites_solution_hydrogens geom
_atom_sites_solution_primary direct
_atom_sites_solution_secondary difmap
_audit_creation_method SHELXL-97
_cell_angle_alpha 90.00
_cell_angle_beta 116.138(4)
_cell_angle_gamma 90.00
_cell_formula_units_Z 8
_cell_length_a 38.348(6)
_cell_length_b 17.036(3)
_cell_length_c 17.959(3)
_cell_measurement_temperature 296(2)
_cell_volume 10533(3)
_computing_cell_refinement 'BRUKER KAPPA APEXII DUO DIFFRACTOMETER'
_computing_data_collection 'BRUKER KAPPA APEXII DUO DIFFRACTOMETER'
_computing_data_reduction 'BRUKER KAPPA APEXII DUO DIFFRACTOMETER'
_computing_molecular_graphics 'Bruker XP'
_computing_publication_material SHELXL-97
_computing_structure_refinement 'SHELXL-97 (Sheldrick, 2008)'
_computing_structure_solution 'SHELXS-97 (Sheldrick, 2008)'
_diffrn_ambient_temperature 296(2)
_diffrn_measured_fraction_theta_full 0.996
_diffrn_measured_fraction_theta_max 0.996
_diffrn_measurement_device_type 'BRUKER KAPPA APEXII DUO DIFFRACTOMETER'
_diffrn_measurement_method 'PHI & OMEGA SCAN'
_diffrn_radiation_monochromator graphite
_diffrn_radiation_source 'fine-focus sealed tube'
_diffrn_radiation_type MoK\a
_diffrn_radiation_wavelength 0.71073
_diffrn_reflns_av_R_equivalents 0.1076
_diffrn_reflns_av_sigmaI/netI 0.1151
_diffrn_reflns_limit_h_max 45
_diffrn_reflns_limit_h_min -46
_diffrn_reflns_limit_k_max 18
_diffrn_reflns_limit_k_min -20
_diffrn_reflns_limit_l_max 21
_diffrn_reflns_limit_l_min -18
_diffrn_reflns_number 47014
_diffrn_reflns_theta_full 25.25
_diffrn_reflns_theta_max 25.25
_diffrn_reflns_theta_min 1.18
_exptl_absorpt_coefficient_mu 1.140
_exptl_absorpt_correction_T_max 0.7261
_exptl_absorpt_correction_T_min 0.5995
_exptl_absorpt_correction_type multi-scan
_exptl_absorpt_process_details SADABS
_exptl_crystal_colour colourless
_exptl_crystal_density_diffrn 1.041
_exptl_crystal_density_method 'not measured'
_exptl_crystal_description block
_exptl_crystal_F_000 3504
_exptl_crystal_size_max 0.50
_exptl_crystal_size_mid 0.40
_exptl_crystal_size_min 0.30
_platon_squeeze_details
;
 One distorted molecule of THF and one half molecule of hexane, which could
 not be refined satisfactorily, was removed using the program SQUEEZE 
 (A.L. Spek, University of Utrecht, Netherlands). The quoted formula and 
 derived parameters are based on a total of one molecule of THF and half 
 molecule of hexane per asymmetric unit.
;
_refine_diff_density_max 1.414
_refine_diff_density_min -0.493
_refine_diff_density_rms 0.075
_refine_ls_extinction_coef 0.00034(8)
_refine_ls_extinction_expression Fc^*^=kFc[1+0.001xFc^2^\l^3^/sin(2\q)]^-1/4^
_refine_ls_extinction_method SHELXL
_refine_ls_goodness_of_fit_ref 0.909
_refine_ls_hydrogen_treatment 'rigid methyls, others riding'
_refine_ls_matrix_type full
_refine_ls_number_parameters 470
_refine_ls_number_reflns 9506
_refine_ls_number_restraints 15
_refine_ls_restrained_S_all 0.914
_refine_ls_R_factor_all 0.1525
_refine_ls_R_factor_gt 0.0793
_refine_ls_shift/su_max 0.001
_refine_ls_shift/su_mean 0.000
_refine_ls_structure_factor_coef Fsqd
_refine_ls_weighting_details 'calc w=1/[\s^2^(Fo^2^)+(0.1293P)^2^+0.0000P] where P=(Fo^2^+2Fc^2^)/3'
_refine_ls_weighting_scheme calc
_refine_ls_wR_factor_gt 0.2009
_refine_ls_wR_factor_ref 0.2256
_reflns_number_gt 4313
_reflns_number_total 9506
_reflns_threshold_expression >2sigma(I)
_cod_data_source_file om1011243_si_001.cif
_cod_data_source_block altr98
_cod_original_sg_symbol_H-M C2/c
_cod_database_code 4064099

loop_
_symmetry_equiv_pos_as_xyz
'x, y, z'
'-x, y, -z+1/2'
'x+1/2, y+1/2, z'
'-x+1/2, y+1/2, -z+1/2'
'-x, -y, -z'
'x, -y, z-1/2'
'-x+1/2, -y+1/2, -z'
'x+1/2, -y+1/2, z-1/2'

loop_
_atom_site_label
_atom_site_type_symbol
_atom_site_fract_x
_atom_site_fract_y
_atom_site_fract_z
_atom_site_U_iso_or_equiv
_atom_site_adp_type
_atom_site_occupancy
_atom_site_symmetry_multiplicity
_atom_site_calc_flag
_atom_site_refinement_flags
_atom_site_disorder_assembly
_atom_site_disorder_group
Y Y 0.291171(15) 0.67675(3) 0.75734(3) 0.0643(2) Uani 1 1 d . B .
O O 0.30208(18) 0.6031(3) 0.6572(4) 0.139(2) Uani 1 1 d D . .
N1 N 0.34678(14) 0.7067(2) 0.8458(3) 0.0629(12) Uani 1 1 d . . .
N2 N 0.40990(13) 0.7656(3) 0.8847(3) 0.0701(13) Uani 1 1 d . . .
N3 N 0.39219(14) 0.7466(3) 0.9838(3) 0.0704(12) Uani 1 1 d . . .
N4 N 0.27929(19) 0.5679(4) 0.8245(5) 0.133(3) Uani 1 1 d D . .
B1 B 0.2256(2) 0.7233(6) 0.7539(5) 0.092(2) Uani 1 1 d . . .
H1 H 0.2338 0.7189 0.8207 0.111 Uiso 1 1 calc R B .
B2 B 0.2461(3) 0.7950(5) 0.7134(5) 0.093(2) Uani 1 1 d . B .
H2 H 0.2669 0.8414 0.7482 0.111 Uiso 1 1 calc R . .
B3 B 0.2446(2) 0.7498(4) 0.6252(4) 0.076(2) Uani 1 1 d . . .
H3 H 0.2650 0.7633 0.5990 0.091 Uiso 1 1 calc R B .
B4 B 0.1768(3) 0.6640(8) 0.5946(6) 0.127(4) Uani 1 1 d . . .
H4 H 0.1550 0.6209 0.5559 0.153 Uiso 1 1 calc R B .
B5 B 0.1770(3) 0.7063(9) 0.6861(7) 0.154(5) Uani 1 1 d . B .
H5 H 0.1552 0.6909 0.7080 0.185 Uiso 1 1 calc R . .
B6 B 0.1946(3) 0.7963(8) 0.6970(6) 0.126(4) Uani 1 1 d . B .
H6 H 0.1834 0.8410 0.7251 0.151 Uiso 1 1 calc R . .
B7 B 0.2088(2) 0.8168(5) 0.6205(6) 0.105(3) Uani 1 1 d . B .
H7 H 0.2077 0.8773 0.5983 0.126 Uiso 1 1 calc R . .
B8 B 0.1959(2) 0.7321(6) 0.5528(5) 0.105(3) Uani 1 1 d . B .
H8 H 0.1864 0.7352 0.4854 0.126 Uiso 1 1 calc R . .
B9 B 0.1655(3) 0.7620(9) 0.5972(6) 0.141(4) Uani 1 1 d . B .
H9 H 0.1362 0.7848 0.5584 0.169 Uiso 1 1 calc R . .
C1 C 0.37857(17) 0.7351(3) 0.8975(4) 0.0607(14) Uani 1 1 d . . .
C2 C 0.43851(18) 0.7929(4) 0.9587(4) 0.0811(18) Uani 1 1 d . . .
H2A H 0.4617 0.8156 0.9650 0.097 Uiso 1 1 calc R . .
C3 C 0.42842(18) 0.7822(4) 1.0187(4) 0.0885(19) Uani 1 1 d . . .
H3A H 0.4428 0.7958 1.0741 0.106 Uiso 1 1 calc R . .
C4 C 0.41223(16) 0.7567(4) 0.8089(4) 0.0703(16) Uani 1 1 d . . .
C5 C 0.43355(18) 0.6931(4) 0.7996(4) 0.088(2) Uani 1 1 d . . .
C6 C 0.4362(2) 0.6882(5) 0.7267(6) 0.116(3) Uani 1 1 d . . .
H6A H 0.4518 0.6491 0.7211 0.139 Uiso 1 1 calc R . .
C7 C 0.4173(3) 0.7375(6) 0.6616(6) 0.115(3) Uani 1 1 d . . .
H7A H 0.4198 0.7305 0.6128 0.139 Uiso 1 1 calc R . .
C8 C 0.3942(2) 0.7988(5) 0.6673(5) 0.102(2) Uani 1 1 d . . .
H8A H 0.3804 0.8313 0.6222 0.122 Uiso 1 1 calc R . .
C9 C 0.39244(18) 0.8096(4) 0.7441(4) 0.0784(17) Uani 1 1 d . . .
C10 C 0.4549(2) 0.6348(5) 0.8703(5) 0.111(2) Uani 1 1 d . . .
H10A H 0.4491 0.6502 0.9163 0.133 Uiso 1 1 calc R . .
C11 C 0.4416(4) 0.5542(6) 0.8492(6) 0.207(5) Uani 1 1 d . . .
H11A H 0.4139 0.5522 0.8298 0.310 Uiso 1 1 calc R . .
H11B H 0.4539 0.5216 0.8974 0.310 Uiso 1 1 calc R . .
H11C H 0.4481 0.5358 0.8063 0.310 Uiso 1 1 calc R . .
C12 C 0.4988(3) 0.6398(9) 0.9027(8) 0.239(7) Uani 1 1 d . . .
H12A H 0.5110 0.6022 0.9464 0.359 Uiso 1 1 calc R . .
H12B H 0.5075 0.6917 0.9236 0.359 Uiso 1 1 calc R . .
H12C H 0.5057 0.6287 0.8584 0.359 Uiso 1 1 calc R . .
C13 C 0.37017(18) 0.8786(4) 0.7551(4) 0.0789(17) Uani 1 1 d . . .
H13A H 0.3604 0.8618 0.7947 0.095 Uiso 1 1 calc R . .
C14 C 0.3352(2) 0.9028(4) 0.6772(5) 0.119(2) Uani 1 1 d . . .
H14A H 0.3185 0.8584 0.6543 0.178 Uiso 1 1 calc R . .
H14B H 0.3435 0.9223 0.6374 0.178 Uiso 1 1 calc R . .
H14C H 0.3213 0.9433 0.6901 0.178 Uiso 1 1 calc R . .
C15 C 0.3954(2) 0.9475(5) 0.7924(6) 0.161(4) Uani 1 1 d . . .
H15A H 0.4171 0.9320 0.8430 0.241 Uiso 1 1 calc R . .
H15B H 0.3808 0.9874 0.8041 0.241 Uiso 1 1 calc R . .
H15C H 0.4046 0.9677 0.7544 0.241 Uiso 1 1 calc R . .
C16 C 0.37244(18) 0.7155(4) 1.0303(4) 0.0776(17) Uani 1 1 d . . .
C17 C 0.3423(2) 0.7597(4) 1.0320(4) 0.096(2) Uani 1 1 d . . .
C18 C 0.3251(3) 0.7283(6) 1.0813(6) 0.133(3) Uani 1 1 d . . .
H18A H 0.3051 0.7553 1.0858 0.159 Uiso 1 1 calc R . .
C19 C 0.3382(3) 0.6576(7) 1.1230(6) 0.139(3) Uani 1 1 d . . .
H19A H 0.3263 0.6373 1.1543 0.167 Uiso 1 1 calc R . .
C20 C 0.3677(3) 0.6179(5) 1.1190(5) 0.130(3) Uani 1 1 d . . .
H20A H 0.3765 0.5721 1.1498 0.156 Uiso 1 1 calc R . .
C21 C 0.3850(2) 0.6427(4) 1.0709(4) 0.092(2) Uani 1 1 d . . .
C22 C 0.3302(2) 0.8367(4) 0.9889(5) 0.105(2) Uani 1 1 d D . .
H22A H 0.3361 0.8372 0.9411 0.126 Uiso 1 1 calc R . .
C23 C 0.2869(2) 0.8524(5) 0.9586(5) 0.140(3) Uani 1 1 d D . .
H23A H 0.2722 0.8112 0.9215 0.210 Uiso 1 1 calc R . .
H23B H 0.2803 0.9018 0.9301 0.210 Uiso 1 1 calc R . .
H23C H 0.2810 0.8539 1.0052 0.210 Uiso 1 1 calc R . .
C24 C 0.3518(3) 0.9001(6) 1.0453(8) 0.220(6) Uani 1 1 d . . .
H24A H 0.3791 0.8919 1.0642 0.330 Uiso 1 1 calc R . .
H24B H 0.3459 0.9006 1.0921 0.330 Uiso 1 1 calc R . .
H24C H 0.3445 0.9495 1.0168 0.330 Uiso 1 1 calc R . .
C25 C 0.4172(3) 0.5985(5) 1.0659(6) 0.125(3) Uani 1 1 d D . .
H25A H 0.4229 0.6230 1.0230 0.150 Uiso 1 1 calc R . .
C26 C 0.4054(3) 0.5137(6) 1.0406(8) 0.204(5) Uani 1 1 d D . .
H26A H 0.4265 0.4862 1.0374 0.306 Uiso 1 1 calc R . .
H26B H 0.3832 0.5126 0.9874 0.306 Uiso 1 1 calc R . .
H26C H 0.3990 0.4890 1.0810 0.306 Uiso 1 1 calc R . .
C27 C 0.4543(3) 0.5939(8) 1.1436(8) 0.209(5) Uani 1 1 d . . .
H27A H 0.4730 0.5640 1.1336 0.313 Uiso 1 1 calc R . .
H27B H 0.4496 0.5690 1.1863 0.313 Uiso 1 1 calc R . .
H27C H 0.4641 0.6459 1.1611 0.313 Uiso 1 1 calc R . .
C28 C 0.21430(18) 0.6452(5) 0.6918(4) 0.096(2) Uani 1 1 d . B .
C29 C 0.22442(19) 0.6623(4) 0.6160(4) 0.0847(19) Uani 1 1 d . B .
C30 C 0.2132(2) 0.5620(5) 0.7215(5) 0.127(3) Uani 1 1 d D . .
H30A H 0.2227 0.5255 0.6932 0.153 Uiso 0.50 1 calc PR A 1
H30B H 0.1866 0.5478 0.7085 0.153 Uiso 0.50 1 calc PR A 1
H30C H 0.1943 0.5324 0.6751 0.153 Uiso 0.50 1 calc PR A 2
H30D H 0.2036 0.5646 0.7633 0.153 Uiso 0.50 1 calc PR A 2
C31 C 0.2386(3) 0.5565(14) 0.8164(8) 0.173(10) Uani 0.50 1 d PD B 1
H31A H 0.2320 0.5972 0.8455 0.207 Uiso 0.50 1 calc PR B 1
H31B H 0.2359 0.5056 0.8376 0.207 Uiso 0.50 1 calc PR B 1
C31' C 0.2513(4) 0.5153(8) 0.7581(13) 0.37(3) Uani 0.50 1 d PD B 2
H31C H 0.2481 0.4659 0.7813 0.442 Uiso 0.50 1 calc PR B 2
H31D H 0.2601 0.5046 0.7161 0.442 Uiso 0.50 1 calc PR B 2
C32 C 0.2968(3) 0.5659(6) 0.9164(6) 0.169(4) Uani 1 1 d D B .
H32A H 0.2893 0.5184 0.9341 0.254 Uiso 1 1 calc R . .
H32B H 0.2879 0.6103 0.9362 0.254 Uiso 1 1 calc R . .
H32C H 0.3246 0.5677 0.9384 0.254 Uiso 1 1 calc R . .
C33 C 0.3160(4) 0.5223(10) 0.8337(11) 0.312(9) Uani 1 1 d DU B .
H33A H 0.3144 0.5118 0.7797 0.468 Uiso 1 1 calc R . .
H33B H 0.3176 0.4736 0.8619 0.468 Uiso 1 1 calc R . .
H33C H 0.3387 0.5532 0.8651 0.468 Uiso 1 1 calc R . .
C34 C 0.2321(2) 0.5946(4) 0.5695(4) 0.113(3) Uani 1 1 d D . .
H34A H 0.2286 0.5454 0.5925 0.136 Uiso 1 1 calc R B .
H34B H 0.2131 0.5965 0.5118 0.136 Uiso 1 1 calc R . .
C35 C 0.2720(3) 0.5963(8) 0.5739(7) 0.257(9) Uani 1 1 d D B .
H35A H 0.2760 0.5486 0.5493 0.308 Uiso 1 1 calc R . .
H35B H 0.2738 0.6403 0.5415 0.308 Uiso 1 1 calc R . .
C36 C 0.3348(3) 0.6188(5) 0.6477(5) 0.127(3) Uani 1 1 d . . .
H36A H 0.3357 0.5852 0.6056 0.191 Uiso 1 1 calc R . .
H36B H 0.3573 0.6096 0.6992 0.191 Uiso 1 1 calc R . .
H36C H 0.3345 0.6726 0.6316 0.191 Uiso 1 1 calc R . .

loop_
_atom_site_aniso_label
_atom_site_aniso_U_11
_atom_site_aniso_U_22
_atom_site_aniso_U_33
_atom_site_aniso_U_23
_atom_site_aniso_U_13
_atom_site_aniso_U_12
Y 0.0685(4) 0.0558(4) 0.0775(4) -0.0072(3) 0.0402(3) -0.0139(3)
O 0.120(4) 0.152(5) 0.159(5) -0.074(4) 0.076(4) -0.024(4)
N1 0.072(3) 0.052(3) 0.072(3) -0.004(2) 0.038(3) -0.009(2)
N2 0.064(3) 0.083(3) 0.073(4) 0.004(3) 0.040(3) -0.006(3)
N3 0.085(3) 0.071(3) 0.063(3) -0.001(2) 0.039(3) -0.006(3)
N4 0.095(4) 0.102(5) 0.161(7) 0.049(4) 0.018(5) -0.042(4)
B1 0.079(5) 0.133(7) 0.084(6) 0.011(5) 0.053(5) 0.007(5)
B2 0.115(7) 0.097(6) 0.085(6) 0.006(4) 0.061(5) 0.016(5)
B3 0.094(5) 0.074(5) 0.080(5) -0.005(4) 0.057(4) -0.013(4)
B4 0.079(6) 0.194(12) 0.099(7) 0.014(7) 0.031(5) -0.034(7)
B5 0.082(7) 0.257(16) 0.138(10) 0.046(10) 0.061(7) -0.004(8)
B6 0.111(7) 0.185(12) 0.105(8) 0.004(7) 0.069(7) 0.049(8)
B7 0.081(5) 0.057(5) 0.167(9) 0.013(5) 0.047(6) 0.027(4)
B8 0.104(6) 0.133(8) 0.084(6) 0.023(5) 0.048(5) 0.000(6)
B9 0.096(7) 0.226(14) 0.104(8) 0.047(8) 0.048(6) 0.049(8)
C1 0.074(4) 0.046(3) 0.073(4) 0.000(3) 0.043(3) 0.003(3)
C2 0.072(4) 0.095(5) 0.080(5) -0.009(4) 0.037(4) -0.027(3)
C3 0.077(4) 0.106(5) 0.075(5) -0.014(4) 0.026(4) -0.026(4)
C4 0.071(4) 0.081(4) 0.074(4) 0.008(3) 0.046(3) -0.001(3)
C5 0.082(4) 0.100(5) 0.103(5) 0.005(4) 0.060(4) 0.017(4)
C6 0.122(6) 0.143(7) 0.122(7) 0.011(6) 0.090(6) 0.034(5)
C7 0.129(7) 0.141(8) 0.118(7) -0.003(6) 0.092(6) -0.002(6)
C8 0.108(6) 0.121(6) 0.094(5) 0.010(4) 0.061(5) -0.015(5)
C9 0.081(4) 0.082(5) 0.089(5) 0.004(4) 0.053(4) -0.010(3)
C10 0.104(6) 0.121(7) 0.128(6) 0.034(5) 0.071(5) 0.050(5)
C11 0.278(15) 0.104(8) 0.182(10) 0.043(7) 0.049(10) 0.031(9)
C12 0.123(9) 0.348(18) 0.239(13) 0.110(13) 0.073(9) 0.097(10)
C13 0.089(4) 0.073(4) 0.076(4) 0.006(3) 0.038(4) 0.004(4)
C14 0.125(6) 0.100(6) 0.118(6) 0.010(5) 0.043(5) 0.008(5)
C15 0.123(7) 0.102(7) 0.209(10) -0.036(6) 0.029(7) -0.015(6)
C16 0.097(5) 0.083(4) 0.069(4) -0.007(3) 0.051(4) 0.001(4)
C17 0.115(5) 0.101(6) 0.102(5) -0.020(4) 0.076(5) -0.003(4)
C18 0.170(8) 0.125(8) 0.157(8) -0.006(6) 0.122(7) 0.009(6)
C19 0.176(9) 0.169(10) 0.123(7) 0.002(7) 0.112(7) -0.015(7)
C20 0.211(10) 0.118(7) 0.105(6) 0.046(5) 0.109(7) 0.038(6)
C21 0.111(5) 0.103(5) 0.081(5) 0.031(4) 0.058(4) 0.024(4)
C22 0.123(6) 0.068(5) 0.145(7) -0.002(5) 0.079(6) 0.022(4)
C23 0.132(7) 0.138(8) 0.157(8) -0.013(6) 0.070(6) 0.031(6)
C24 0.149(9) 0.118(9) 0.285(15) -0.006(10) -0.003(9) 0.012(7)
C25 0.146(8) 0.117(7) 0.133(7) 0.059(6) 0.081(7) 0.047(6)
C26 0.153(9) 0.167(12) 0.252(13) -0.051(10) 0.052(9) 0.027(8)
C27 0.162(10) 0.230(14) 0.214(12) -0.003(10) 0.065(10) 0.067(9)
C28 0.078(5) 0.132(6) 0.077(5) 0.017(4) 0.034(4) -0.025(4)
C29 0.093(5) 0.088(5) 0.085(5) -0.018(4) 0.050(4) -0.027(4)
C30 0.114(6) 0.156(8) 0.100(6) 0.023(5) 0.036(5) -0.070(6)
C31 0.25(3) 0.14(2) 0.20(2) 0.026(16) 0.16(2) -0.031(18)
C31' 0.20(2) 0.14(2) 0.38(4) 0.16(3) -0.22(3) -0.146(19)
C32 0.233(12) 0.150(9) 0.142(9) 0.036(7) 0.098(9) -0.008(8)
C33 0.314(12) 0.282(12) 0.326(12) 0.031(9) 0.128(9) -0.047(9)
C34 0.145(7) 0.099(6) 0.078(5) -0.019(4) 0.034(5) -0.031(5)
C35 0.131(9) 0.340(19) 0.272(15) -0.246(15) 0.064(10) -0.036(10)
C36 0.134(7) 0.133(7) 0.143(7) -0.016(6) 0.087(6) 0.003(6)

loop_
_atom_type_symbol
_atom_type_description
_atom_type_scat_dispersion_real
_atom_type_scat_dispersion_imag
_atom_type_scat_source
C C 0.0033 0.0016 'International Tables Vol C Tables 4.2.6.8 and 6.1.1.4'
H H 0.0000 0.0000 'International Tables Vol C Tables 4.2.6.8 and 6.1.1.4'
B B 0.0013 0.0007 'International Tables Vol C Tables 4.2.6.8 and 6.1.1.4'
N N 0.0061 0.0033 'International Tables Vol C Tables 4.2.6.8 and 6.1.1.4'
O O 0.0106 0.0060 'International Tables Vol C Tables 4.2.6.8 and 6.1.1.4'
Y Y -2.7962 3.5667 'International Tables Vol C Tables 4.2.6.8 and 6.1.1.4'

loop_
_geom_angle_atom_site_label_1
_geom_angle_atom_site_label_2
_geom_angle_atom_site_label_3
_geom_angle
N1 Y N4 99.53(19)
N1 Y O 104.14(19)
N4 Y O 96.3(3)
N1 Y B2 111.7(2)
N4 Y B2 121.5(3)
O Y B2 120.4(2)
N1 Y B3 130.18(19)
N4 Y B3 129.6(2)
O Y B3 80.8(2)
B2 Y B3 39.7(2)
N1 Y B1 126.5(2)
N4 Y B1 81.4(3)
O Y B1 129.1(3)
B2 Y B1 40.2(3)
B3 Y B1 64.0(2)
N1 Y C28 158.99(19)
N4 Y C28 69.4(2)
O Y C28 95.0(2)
B2 Y C28 64.0(3)
B3 Y C28 60.9(2)
B1 Y C28 36.5(3)
N1 Y C29 164.53(17)
N4 Y C29 95.3(2)
O Y C29 69.6(2)
B2 Y C29 63.2(3)
B3 Y C29 36.4(2)
B1 Y C29 60.2(2)
C28 Y C29 34.37(18)
C36 O C35 104.3(7)
C36 O Y 118.0(5)
C35 O Y 120.1(5)
C1 N1 Y 171.6(4)
C2 N2 C4 127.2(5)
C2 N2 C1 109.8(5)
C4 N2 C1 122.3(5)
C3 N3 C1 111.7(5)
C3 N3 C16 124.9(5)
C1 N3 C16 123.0(5)
C32 N4 C31' 133.3(11)
C32 N4 C31 92.7(8)
C31' N4 C31 60.0(11)
C32 N4 C33 85.7(8)
C31' N4 C33 94.8(10)
C31 N4 C33 142.5(12)
C32 N4 Y 119.4(5)
C31' N4 Y 107.1(10)
C31 N4 Y 118.3(9)
C33 N4 Y 94.5(7)
C28 B1 B6 105.9(7)
C28 B1 B5 61.1(6)
B6 B1 B5 57.1(6)
C28 B1 B2 107.9(5)
B6 B1 B2 64.7(6)
B5 B1 B2 111.1(7)
C28 B1 Y 74.8(4)
B6 B1 Y 130.0(5)
B5 B1 Y 133.5(6)
B2 B1 Y 67.8(3)
B7 B2 B3 61.6(5)
B7 B2 B1 102.7(6)
B3 B2 B1 103.0(6)
B7 B2 B6 57.7(5)
B3 B2 B6 104.6(6)
B1 B2 B6 56.1(5)
B7 B2 Y 130.0(5)
B3 B2 Y 71.2(4)
B1 B2 Y 72.0(4)
B6 B2 Y 125.9(6)
C29 B3 B2 108.6(5)
C29 B3 B7 105.1(5)
B2 B3 B7 57.9(5)
C29 B3 B8 58.5(4)
B2 B3 B8 110.3(5)
B7 B3 B8 61.8(5)
C29 B3 Y 76.2(3)
B2 B3 Y 69.1(4)
B7 B3 Y 124.6(5)
B8 B3 Y 132.4(4)
C29 B4 B8 58.9(5)
C29 B4 B9 105.6(7)
B8 B4 B9 61.2(6)
C29 B4 C28 55.6(4)
B8 B4 C28 104.0(6)
B9 B4 C28 104.9(8)
C29 B4 B5 103.4(6)
B8 B4 B5 107.5(9)
B9 B4 B5 59.2(7)
C28 B4 B5 59.0(5)
B6 B5 C28 105.4(6)
B6 B5 B9 61.8(7)
C28 B5 B9 104.5(7)
B6 B5 B1 60.5(6)
C28 B5 B1 57.2(5)
B9 B5 B1 108.0(8)
B6 B5 B4 108.5(7)
C28 B5 B4 58.9(6)
B9 B5 B4 58.7(6)
B1 B5 B4 106.1(7)
B5 B6 B1 62.4(7)
B5 B6 B7 110.5(8)
B1 B6 B7 104.0(6)
B5 B6 B9 61.6(7)
B1 B6 B9 109.4(9)
B7 B6 B9 62.1(5)
B5 B6 B2 111.0(7)
B1 B6 B2 59.3(5)
B7 B6 B2 56.1(5)
B9 B6 B2 108.2(6)
B2 B7 B6 66.2(6)
B2 B7 B3 60.5(4)
B6 B7 B3 110.2(6)
B2 B7 B9 114.3(7)
B6 B7 B9 59.5(6)
B3 B7 B9 107.3(6)
B2 B7 B8 110.6(6)
B6 B7 B8 106.6(7)
B3 B7 B8 59.5(4)
B9 B7 B8 58.3(5)
C29 B8 B4 60.0(5)
C29 B8 B9 105.4(6)
B4 B8 B9 59.9(6)
C29 B8 B3 57.3(4)
B4 B8 B3 108.1(6)
B9 B8 B3 108.3(7)
C29 B8 B7 101.9(6)
B4 B8 B7 106.8(7)
B9 B8 B7 60.2(6)
B3 B8 B7 58.8(4)
B4 B9 B5 62.2(7)
B4 B9 B6 107.3(7)
B5 B9 B6 56.7(6)
B4 B9 B8 58.9(6)
B5 B9 B8 108.0(8)
B6 B9 B8 108.2(7)
B4 B9 B7 107.0(6)
B5 B9 B7 103.7(7)
B6 B9 B7 58.4(6)
B8 B9 B7 61.5(5)
N1 C1 N3 129.2(5)
N1 C1 N2 129.5(5)
N3 C1 N2 101.3(5)
C3 C2 N2 110.4(5)
C2 C3 N3 106.8(6)
C9 C4 C5 121.7(6)
C9 C4 N2 119.4(5)
C5 C4 N2 118.9(6)
C6 C5 C4 117.0(6)
C6 C5 C10 121.2(6)
C4 C5 C10 121.7(6)
C7 C6 C5 123.5(7)
C6 C7 C8 120.8(7)
C7 C8 C9 117.9(7)
C4 C9 C8 118.9(6)
C4 C9 C13 121.3(5)
C8 C9 C13 119.8(6)
C11 C10 C12 110.7(9)
C11 C10 C5 113.3(8)
C12 C10 C5 112.2(7)
C15 C13 C14 109.9(6)
C15 C13 C9 112.4(6)
C14 C13 C9 114.4(6)
C17 C16 C21 124.2(6)
C17 C16 N3 117.6(6)
C21 C16 N3 118.2(5)
C16 C17 C18 115.4(7)
C16 C17 C22 122.6(6)
C18 C17 C22 122.0(7)
C19 C18 C17 120.4(8)
C20 C19 C18 121.2(8)
C19 C20 C21 122.1(8)
C20 C21 C16 116.5(6)
C20 C21 C25 122.1(7)
C16 C21 C25 121.3(6)
C24 C22 C17 109.8(8)
C24 C22 C23 108.3(7)
C17 C22 C23 112.4(6)
C21 C25 C27 116.4(8)
C21 C25 C26 110.7(8)
C27 C25 C26 105.4(8)
C30 C28 C29 121.6(7)
C30 C28 B1 123.2(6)
C29 C28 B1 109.6(5)
C30 C28 B4 112.7(6)
C29 C28 B4 60.9(4)
B1 C28 B4 112.4(7)
C30 C28 B5 115.4(7)
C29 C28 B5 110.1(6)
B1 C28 B5 61.7(6)
B4 C28 B5 62.2(6)
C30 C28 Y 103.1(4)
C29 C28 Y 73.0(3)
B1 C28 Y 68.7(3)
B4 C28 Y 131.6(4)
B5 C28 Y 128.3(6)
C34 C29 C28 120.4(6)
C34 C29 B3 122.8(5)
C28 C29 B3 110.9(5)
C34 C29 B8 113.1(6)
C28 C29 B8 112.0(5)
B3 C29 B8 64.2(5)
C34 C29 B4 109.8(6)
C28 C29 B4 63.5(4)
B3 C29 B4 114.6(6)
B8 C29 B4 61.1(5)
C34 C29 Y 104.5(4)
C28 C29 Y 72.7(3)
B3 C29 Y 67.5(3)
B8 C29 Y 129.5(5)
B4 C29 Y 133.7(5)
C28 C30 C31' 117.6(9)
C28 C30 C31 109.9(10)
C31' C30 C31 58.5(11)
N4 C31 C30 102.8(8)
N4 C31' C30 104.1(9)
C35 C34 C29 113.3(6)
O C35 C34 113.0(8)

loop_
_geom_bond_atom_site_label_1
_geom_bond_atom_site_label_2
_geom_bond_distance
Y N1 2.085(5)
Y N4 2.363(6)
Y O 2.376(5)
Y B2 2.542(8)
Y B3 2.576(7)
Y B1 2.611(7)
Y C28 2.703(6)
Y C29 2.708(7)
O C36 1.366(8)
O C35 1.436(8)
N1 C1 1.258(6)
N2 C2 1.378(7)
N2 C4 1.411(7)
N2 C1 1.418(6)
N3 C3 1.386(7)
N3 C1 1.414(7)
N3 C16 1.453(7)
N4 C32 1.484(9)
N4 C31' 1.500(9)
N4 C31 1.513(9)
N4 C33 1.551(11)
B1 C28 1.666(11)
B1 B6 1.713(13)
B1 B5 1.745(14)
B1 B2 1.773(11)
B2 B7 1.692(12)
B2 B3 1.739(10)
B2 B6 1.865(13)
B3 C29 1.654(9)
B3 B7 1.756(10)
B3 B8 1.769(11)
B4 C29 1.694(11)
B4 B8 1.712(12)
B4 B9 1.730(16)
B4 C28 1.735(11)
B4 B5 1.791(16)
B5 B6 1.653(17)
B5 C28 1.736(14)
B5 B9 1.740(15)
B6 B7 1.722(13)
B6 B9 1.743(16)
B7 B9 1.787(14)
B7 B8 1.810(13)
B8 C29 1.675(11)
B8 B9 1.753(13)
C2 C3 1.308(8)
C4 C9 1.402(8)
C4 C5 1.410(8)
C5 C6 1.361(9)
C5 C10 1.533(9)
C6 C7 1.360(10)
C7 C8 1.402(10)
C8 C9 1.422(9)
C9 C13 1.516(8)
C10 C11 1.456(12)
C10 C12 1.524(12)
C13 C15 1.481(9)
C13 C14 1.508(8)
C16 C17 1.390(8)
C16 C21 1.412(9)
C17 C18 1.421(10)
C17 C22 1.491(9)
C18 C19 1.390(12)
C19 C20 1.347(11)
C20 C21 1.369(9)
C21 C25 1.483(9)
C22 C24 1.463(11)
C22 C23 1.524(7)
C25 C27 1.492(12)
C25 C26 1.522(8)
C28 C30 1.522(10)
C28 C29 1.599(8)
C29 C34 1.526(9)
C30 C31' 1.535(10)
C30 C31 1.548(9)
C34 C35 1.495(8)

loop_
_geom_torsion_atom_site_label_1
_geom_torsion_atom_site_label_2
_geom_torsion_atom_site_label_3
_geom_torsion_atom_site_label_4
_geom_torsion
N1 Y O C36 -28.2(6)
N4 Y O C36 -129.7(6)
B2 Y O C36 97.9(6)
B3 Y O C36 101.1(6)
B1 Y O C36 146.3(6)
C28 Y O C36 160.6(6)
C29 Y O C36 137.0(6)
N1 Y O C35 -157.3(8)
N4 Y O C35 101.2(8)
B2 Y O C35 -31.2(9)
B3 Y O C35 -28.0(8)
B1 Y O C35 17.2(9)
C28 Y O C35 31.4(8)
C29 Y O C35 7.8(8)
N4 Y N1 C1 -135(3)
O Y N1 C1 126(3)
B2 Y N1 C1 -6(3)
B3 Y N1 C1 36(3)
B1 Y N1 C1 -49(3)
C28 Y N1 C1 -79(3)
C29 Y N1 C1 62(3)
N1 Y N4 C32 31.3(8)
O Y N4 C32 136.8(7)
B2 Y N4 C32 -91.5(7)
B3 Y N4 C32 -139.9(6)
B1 Y N4 C32 -94.4(8)
C28 Y N4 C32 -130.2(8)
C29 Y N4 C32 -153.2(7)
N1 Y N4 C31' -152.6(8)
O Y N4 C31' -47.1(9)
B2 Y N4 C31' 84.5(9)
B3 Y N4 C31' 36.1(9)
B1 Y N4 C31' 81.6(9)
C28 Y N4 C31' 45.9(8)
C29 Y N4 C31' 22.9(8)
N1 Y N4 C31 142.7(9)
O Y N4 C31 -111.8(9)
B2 Y N4 C31 19.9(10)
B3 Y N4 C31 -28.5(10)
B1 Y N4 C31 16.9(9)
C28 Y N4 C31 -18.8(9)
C29 Y N4 C31 -41.8(9)
N1 Y N4 C33 -56.2(8)
O Y N4 C33 49.3(8)
B2 Y N4 C33 -179.1(8)
B3 Y N4 C33 132.5(7)
B1 Y N4 C33 178.0(8)
C28 Y N4 C33 142.3(8)
C29 Y N4 C33 119.3(8)
N1 Y B1 C28 -162.3(3)
N4 Y B1 C28 -66.8(4)
O Y B1 C28 24.3(5)
B2 Y B1 C28 117.1(6)
B3 Y B1 C28 75.6(4)
C29 Y B1 C28 34.4(3)
N1 Y B1 B6 99.6(8)
N4 Y B1 B6 -164.9(9)
O Y B1 B6 -73.8(9)
B2 Y B1 B6 19.0(7)
B3 Y B1 B6 -22.6(8)
C28 Y B1 B6 -98.1(9)
C29 Y B1 B6 -63.7(8)
N1 Y B1 B5 179.1(7)
N4 Y B1 B5 -85.3(8)
O Y B1 B5 5.8(9)
B2 Y B1 B5 98.5(9)
B3 Y B1 B5 57.0(8)
C28 Y B1 B5 -18.6(7)
C29 Y B1 B5 15.9(8)
N1 Y B1 B2 80.6(4)
N4 Y B1 B2 176.1(5)
O Y B1 B2 -92.8(5)
B3 Y B1 B2 -41.5(4)
C28 Y B1 B2 -117.1(6)
C29 Y B1 B2 -82.7(4)
C28 B1 B2 B7 63.8(7)
B6 B1 B2 B7 -35.7(6)
B5 B1 B2 B7 -1.5(9)
Y B1 B2 B7 128.3(5)
C28 B1 B2 B3 0.4(7)
B6 B1 B2 B3 -99.0(6)
B5 B1 B2 B3 -64.8(8)
Y B1 B2 B3 65.0(4)
C28 B1 B2 B6 99.5(7)
B5 B1 B2 B6 34.2(7)
Y B1 B2 B6 164.0(6)
C28 B1 B2 Y -64.5(5)
B6 B1 B2 Y -164.0(6)
B5 B1 B2 Y -129.8(7)
N1 Y B2 B7 147.0(6)
N4 Y B2 B7 -96.1(7)
O Y B2 B7 24.5(8)
B3 Y B2 B7 19.5(6)
B1 Y B2 B7 -91.6(8)
C28 Y B2 B7 -55.5(7)
C29 Y B2 B7 -17.0(6)
N1 Y B2 B3 127.5(3)
N4 Y B2 B3 -115.6(4)
O Y B2 B3 4.9(5)
B1 Y B2 B3 -111.1(6)
C28 Y B2 B3 -75.0(4)
C29 Y B2 B3 -36.5(3)
N1 Y B2 B1 -121.4(4)
N4 Y B2 B1 -4.5(5)
O Y B2 B1 116.1(4)
B3 Y B2 B1 111.1(6)
C28 Y B2 B1 36.1(4)
C29 Y B2 B1 74.6(4)
N1 Y B2 B6 -137.8(6)
N4 Y B2 B6 -20.9(7)
O Y B2 B6 99.7(6)
B3 Y B2 B6 94.7(7)
B1 Y B2 B6 -16.4(5)
C28 Y B2 B6 19.7(6)
C29 Y B2 B6 58.2(6)
B7 B2 B3 C29 -96.5(6)
B1 B2 B3 C29 1.0(7)
B6 B2 B3 C29 -56.9(7)
Y B2 B3 C29 66.5(5)
B1 B2 B3 B7 97.5(6)
B6 B2 B3 B7 39.7(6)
Y B2 B3 B7 163.1(5)
B7 B2 B3 B8 -34.2(6)
B1 B2 B3 B8 63.4(7)
B6 B2 B3 B8 5.5(8)
Y B2 B3 B8 128.9(5)
B7 B2 B3 Y -163.1(5)
B1 B2 B3 Y -65.5(4)
B6 B2 B3 Y -123.4(6)
N1 Y B3 C29 168.7(3)
N4 Y B3 C29 -22.7(5)
O Y B3 C29 67.9(3)
B2 Y B3 C29 -116.4(5)
B1 Y B3 C29 -74.3(4)
C28 Y B3 C29 -33.1(3)
N1 Y B3 B2 -74.9(4)
N4 Y B3 B2 93.8(5)
O Y B3 B2 -175.7(4)
B1 Y B3 B2 42.1(4)
C28 Y B3 B2 83.3(4)
C29 Y B3 B2 116.4(5)
N1 Y B3 B7 -92.3(5)
N4 Y B3 B7 76.3(6)
O Y B3 B7 166.9(5)
B2 Y B3 B7 -17.4(5)
B1 Y B3 B7 24.7(5)
C28 Y B3 B7 65.9(5)
C29 Y B3 B7 99.0(6)
N1 Y B3 B8 -173.8(5)
N4 Y B3 B8 -5.2(7)
O Y B3 B8 85.4(6)
B2 Y B3 B8 -98.9(7)
B1 Y B3 B8 -56.8(6)
C28 Y B3 B8 -15.6(6)
C29 Y B3 B8 17.5(5)
C28 B1 B5 B6 -136.7(6)
B2 B1 B5 B6 -37.3(7)
Y B1 B5 B6 -116.2(8)
B6 B1 B5 C28 136.7(6)
B2 B1 B5 C28 99.4(6)
Y B1 B5 C28 20.5(7)
C28 B1 B5 B9 -95.9(9)
B6 B1 B5 B9 40.8(8)
B2 B1 B5 B9 3.6(11)
Y B1 B5 B9 -75.3(12)
C28 B1 B5 B4 -34.2(7)
B6 B1 B5 B4 102.5(8)
B2 B1 B5 B4 65.2(10)
Y B1 B5 B4 -13.7(12)
C29 B4 B5 B6 62.3(9)
B8 B4 B5 B6 1.1(10)
B9 B4 B5 B6 -38.0(7)
C28 B4 B5 B6 97.2(7)
C29 B4 B5 C28 -34.8(6)
B8 B4 B5 C28 -96.1(7)
B9 B4 B5 C28 -135.1(7)
C29 B4 B5 B9 100.3(7)
B8 B4 B5 B9 39.1(7)
C28 B4 B5 B9 135.1(7)
C29 B4 B5 B1 -1.3(10)
B8 B4 B5 B1 -62.5(10)
B9 B4 B5 B1 -101.6(9)
C28 B4 B5 B1 33.5(6)
C28 B5 B6 B1 -36.7(6)
B9 B5 B6 B1 -135.1(7)
B4 B5 B6 B1 -98.5(7)
C28 B5 B6 B7 58.8(9)
B9 B5 B6 B7 -39.6(7)
B1 B5 B6 B7 95.5(7)
B4 B5 B6 B7 -2.9(10)
C28 B5 B6 B9 98.4(7)
B1 B5 B6 B9 135.1(7)
B4 B5 B6 B9 36.6(6)
C28 B5 B6 B2 -1.6(9)
B9 B5 B6 B2 -100.0(7)
B1 B5 B6 B2 35.1(6)
B4 B5 B6 B2 -63.3(9)
C28 B1 B6 B5 38.6(6)
B2 B1 B6 B5 141.3(7)
Y B1 B6 B5 121.9(8)
C28 B1 B6 B7 -67.4(8)
B5 B1 B6 B7 -106.1(8)
B2 B1 B6 B7 35.2(7)
Y B1 B6 B7 15.8(12)
C28 B1 B6 B9 -2.5(8)
B5 B1 B6 B9 -41.1(7)
B2 B1 B6 B9 100.2(7)
Y B1 B6 B9 80.7(10)
C28 B1 B6 B2 -102.7(6)
B5 B1 B6 B2 -141.3(7)
Y B1 B6 B2 -19.5(7)
B7 B2 B6 B5 101.2(8)
B3 B2 B6 B5 59.6(8)
B1 B2 B6 B5 -36.4(7)
Y B2 B6 B5 -17.5(10)
B7 B2 B6 B1 137.6(7)
B3 B2 B6 B1 96.0(6)
Y B2 B6 B1 18.9(6)
B3 B2 B6 B7 -41.6(6)
B1 B2 B6 B7 -137.6(7)
Y B2 B6 B7 -118.7(7)
B7 B2 B6 B9 35.5(7)
B3 B2 B6 B9 -6.1(10)
B1 B2 B6 B9 -102.1(9)
Y B2 B6 B9 -83.3(9)
B3 B2 B7 B6 133.0(7)
B1 B2 B7 B6 35.0(6)
Y B2 B7 B6 112.0(8)
B1 B2 B7 B3 -98.0(6)
B6 B2 B7 B3 -133.0(7)
Y B2 B7 B3 -21.1(6)
B3 B2 B7 B9 96.9(7)
B1 B2 B7 B9 -1.2(8)
B6 B2 B7 B9 -36.1(8)
Y B2 B7 B9 75.8(9)
B3 B2 B7 B8 33.4(5)
B1 B2 B7 B8 -64.7(7)
B6 B2 B7 B8 -99.7(7)
Y B2 B7 B8 12.3(9)
B5 B6 B7 B2 -102.1(8)
B1 B6 B7 B2 -36.7(7)
B9 B6 B7 B2 -141.4(7)
B5 B6 B7 B3 -59.4(9)
B1 B6 B7 B3 6.0(10)
B9 B6 B7 B3 -98.7(7)
B2 B6 B7 B3 42.7(6)
B5 B6 B7 B9 39.3(8)
B1 B6 B7 B9 104.8(9)
B2 B6 B7 B9 141.4(7)
B5 B6 B7 B8 3.5(9)
B1 B6 B7 B8 68.9(9)
B9 B6 B7 B8 -35.8(7)
B2 B6 B7 B8 105.6(6)
C29 B3 B7 B2 102.7(6)
B8 B3 B7 B2 143.3(6)
Y B3 B7 B2 19.3(5)
C29 B3 B7 B6 57.3(8)
B2 B3 B7 B6 -45.4(7)
B8 B3 B7 B6 97.8(7)
Y B3 B7 B6 -26.2(9)
C29 B3 B7 B9 -5.9(8)
B2 B3 B7 B9 -108.6(7)
B8 B3 B7 B9 34.7(6)
Y B3 B7 B9 -89.3(7)
C29 B3 B7 B8 -40.6(5)
B2 B3 B7 B8 -143.3(6)
Y B3 B7 B8 -124.0(5)
B9 B4 B8 C29 133.5(7)
C28 B4 B8 C29 33.9(6)
B5 B4 B8 C29 95.3(7)
C29 B4 B8 B9 -133.5(7)
C28 B4 B8 B9 -99.6(8)
B5 B4 B8 B9 -38.2(7)
C29 B4 B8 B3 -32.4(6)
B9 B4 B8 B3 101.1(7)
C28 B4 B8 B3 1.5(9)
B5 B4 B8 B3 62.9(8)
C29 B4 B8 B7 -94.3(6)
B9 B4 B8 B7 39.2(6)
C28 B4 B8 B7 -60.4(8)
B5 B4 B8 B7 1.0(9)
B2 B3 B8 C29 -99.8(6)
B7 B3 B8 C29 -132.5(6)
Y B3 B8 C29 -20.0(6)
C29 B3 B8 B4 33.5(6)
B2 B3 B8 B4 -66.4(8)
B7 B3 B8 B4 -99.0(8)
Y B3 B8 B4 13.5(10)
C29 B3 B8 B9 96.9(7)
B2 B3 B8 B9 -3.0(9)
B7 B3 B8 B9 -35.7(7)
Y B3 B8 B9 76.9(8)
C29 B3 B8 B7 132.5(6)
B2 B3 B8 B7 32.7(6)
Y B3 B8 B7 112.5(6)
B2 B7 B8 C29 5.6(8)
B6 B7 B8 C29 -64.7(7)
B3 B7 B8 C29 39.3(5)
B9 B7 B8 C29 -101.0(6)
B2 B7 B8 B4 67.5(8)
B6 B7 B8 B4 -2.7(8)
B3 B7 B8 B4 101.3(7)
B9 B7 B8 B4 -39.1(6)
B2 B7 B8 B9 106.6(8)
B6 B7 B8 B9 36.3(6)
B3 B7 B8 B9 140.4(7)
B2 B7 B8 B3 -33.8(5)
B6 B7 B8 B3 -104.0(6)
B9 B7 B8 B3 -140.4(7)
C29 B4 B9 B5 -96.5(7)
B8 B4 B9 B5 -136.7(7)
C28 B4 B9 B5 -38.7(6)
C29 B4 B9 B6 -61.1(8)
B8 B4 B9 B6 -101.2(8)
C28 B4 B9 B6 -3.3(8)
B5 B4 B9 B6 35.4(6)
C29 B4 B9 B8 40.2(6)
C28 B4 B9 B8 98.0(6)
B5 B4 B9 B8 136.7(7)
C29 B4 B9 B7 0.3(9)
B8 B4 B9 B7 -39.9(6)
C28 B4 B9 B7 58.1(8)
B5 B4 B9 B7 96.8(8)
B6 B5 B9 B4 138.5(7)
C28 B5 B9 B4 38.6(7)
B1 B5 B9 B4 98.3(9)
C28 B5 B9 B6 -99.9(7)
B1 B5 B9 B6 -40.2(7)
B4 B5 B9 B6 -138.5(7)
B6 B5 B9 B8 100.4(9)
C28 B5 B9 B8 0.4(11)
B1 B5 B9 B8 60.1(12)
B4 B5 B9 B8 -38.1(7)
B6 B5 B9 B7 36.3(7)
C28 B5 B9 B7 -63.6(10)
B1 B5 B9 B7 -3.9(11)
B4 B5 B9 B7 -102.2(7)
B5 B6 B9 B4 -37.9(7)
B1 B6 B9 B4 3.7(9)
B7 B6 B9 B4 99.7(7)
B2 B6 B9 B4 66.6(9)
B1 B6 B9 B5 41.5(7)
B7 B6 B9 B5 137.5(7)
B2 B6 B9 B5 104.5(8)
B5 B6 B9 B8 -100.0(9)
B1 B6 B9 B8 -58.4(10)
B7 B6 B9 B8 37.6(7)
B2 B6 B9 B8 4.5(11)
B5 B6 B9 B7 -137.5(7)
B1 B6 B9 B7 -96.0(7)
B2 B6 B9 B7 -33.0(6)
C29 B8 B9 B4 -40.7(6)
B3 B8 B9 B4 -100.7(7)
B7 B8 B9 B4 -135.8(7)
C29 B8 B9 B5 -1.0(11)
B4 B8 B9 B5 39.6(8)
B3 B8 B9 B5 -61.1(10)
B7 B8 B9 B5 -96.1(9)
C29 B8 B9 B6 58.9(10)
B4 B8 B9 B6 99.6(9)
B3 B8 B9 B6 -1.1(10)
B7 B8 B9 B6 -36.2(8)
C29 B8 B9 B7 95.1(7)
B4 B8 B9 B7 135.8(7)
B3 B8 B9 B7 35.1(6)
B2 B7 B9 B4 -61.4(9)
B6 B7 B9 B4 -100.2(8)
B3 B7 B9 B4 3.5(9)
B8 B7 B9 B4 38.6(6)
B2 B7 B9 B5 3.3(11)
B6 B7 B9 B5 -35.5(7)
B3 B7 B9 B5 68.1(10)
B8 B7 B9 B5 103.3(9)
B2 B7 B9 B6 38.8(7)
B3 B7 B9 B6 103.6(7)
B8 B7 B9 B6 138.8(7)
B2 B7 B9 B8 -100.0(6)
B6 B7 B9 B8 -138.8(7)
B3 B7 B9 B8 -35.2(6)
Y N1 C1 N3 92(3)
Y N1 C1 N2 -86(3)
C3 N3 C1 N1 -177.9(6)
C16 N3 C1 N1 9.5(9)
C3 N3 C1 N2 0.7(6)
C16 N3 C1 N2 -171.9(5)
C2 N2 C1 N1 178.0(6)
C4 N2 C1 N1 -10.8(9)
C2 N2 C1 N3 -0.6(6)
C4 N2 C1 N3 170.6(5)
C4 N2 C2 C3 -170.4(6)
C1 N2 C2 C3 0.3(7)
N2 C2 C3 N3 0.2(8)
C1 N3 C3 C2 -0.6(7)
C16 N3 C3 C2 171.8(6)
C2 N2 C4 C9 -106.5(7)
C1 N2 C4 C9 83.9(7)
C2 N2 C4 C5 75.3(8)
C1 N2 C4 C5 -94.3(7)
C9 C4 C5 C6 4.2(10)
N2 C4 C5 C6 -177.7(6)
C9 C4 C5 C10 -179.5(6)
N2 C4 C5 C10 -1.4(9)
C4 C5 C6 C7 -4.9(12)
C10 C5 C6 C7 178.8(8)
C5 C6 C7 C8 1.6(13)
C6 C7 C8 C9 2.5(11)
C5 C4 C9 C8 -0.3(9)
N2 C4 C9 C8 -178.4(5)
C5 C4 C9 C13 -178.9(6)
N2 C4 C9 C13 3.0(8)
C7 C8 C9 C4 -3.0(9)
C7 C8 C9 C13 175.6(6)
C6 C5 C10 C11 -63.7(10)
C4 C5 C10 C11 120.1(9)
C6 C5 C10 C12 62.6(12)
C4 C5 C10 C12 -113.6(9)
C4 C9 C13 C15 84.9(8)
C8 C9 C13 C15 -93.7(8)
C4 C9 C13 C14 -149.0(6)
C8 C9 C13 C14 32.4(8)
C3 N3 C16 C17 103.1(7)
C1 N3 C16 C17 -85.2(7)
C3 N3 C16 C21 -76.7(8)
C1 N3 C16 C21 95.0(7)
C21 C16 C17 C18 2.5(10)
N3 C16 C17 C18 -177.3(6)
C21 C16 C17 C22 179.4(7)
N3 C16 C17 C22 -0.4(10)
C16 C17 C18 C19 -0.8(12)
C22 C17 C18 C19 -177.7(8)
C17 C18 C19 C20 1.2(16)
C18 C19 C20 C21 -3.2(16)
C19 C20 C21 C16 4.6(13)
C19 C20 C21 C25 -179.4(9)
C17 C16 C21 C20 -4.4(11)
N3 C16 C21 C20 175.4(6)
C17 C16 C21 C25 179.6(8)
N3 C16 C21 C25 -0.6(10)
C16 C17 C22 C24 -90.8(9)
C18 C17 C22 C24 85.9(10)
C16 C17 C22 C23 148.7(7)
C18 C17 C22 C23 -34.7(10)
C20 C21 C25 C27 -65.5(12)
C16 C21 C25 C27 110.4(9)
C20 C21 C25 C26 54.9(12)
C16 C21 C25 C26 -129.3(8)
B6 B1 C28 C30 -140.0(7)
B5 B1 C28 C30 -103.2(8)
B2 B1 C28 C30 152.1(6)
Y B1 C28 C30 92.1(6)
B6 B1 C28 C29 66.1(7)
B5 B1 C28 C29 102.9(6)
B2 B1 C28 C29 -1.8(7)
Y B1 C28 C29 -61.8(5)
B6 B1 C28 B4 0.4(7)
B5 B1 C28 B4 37.2(6)
B2 B1 C28 B4 -67.5(7)
Y B1 C28 B4 -127.6(5)
B6 B1 C28 B5 -36.8(6)
B2 B1 C28 B5 -104.7(7)
Y B1 C28 B5 -164.7(5)
B6 B1 C28 Y 128.0(5)
B5 B1 C28 Y 164.7(5)
B2 B1 C28 Y 60.0(4)
C29 B4 C28 C30 -114.6(7)
B8 B4 C28 C30 -150.0(7)
B9 B4 C28 C30 146.5(7)
B5 B4 C28 C30 107.7(8)
B8 B4 C28 C29 -35.4(6)
B9 B4 C28 C29 -98.9(7)
B5 B4 C28 C29 -137.7(8)
C29 B4 C28 B1 100.7(6)
B8 B4 C28 B1 65.3(8)
B9 B4 C28 B1 1.8(7)
B5 B4 C28 B1 -37.0(7)
C29 B4 C28 B5 137.7(8)
B8 B4 C28 B5 102.3(9)
B9 B4 C28 B5 38.8(7)
C29 B4 C28 Y 19.8(7)
B8 B4 C28 Y -15.6(11)
B9 B4 C28 Y -79.1(8)
B5 B4 C28 Y -117.9(8)
B6 B5 C28 C30 153.9(7)
B9 B5 C28 C30 -141.9(8)
B1 B5 C28 C30 115.7(7)
B4 B5 C28 C30 -103.5(7)
B6 B5 C28 C29 -63.8(9)
B9 B5 C28 C29 0.4(10)
B1 B5 C28 C29 -102.0(6)
B4 B5 C28 C29 38.8(7)
B6 B5 C28 B1 38.2(7)
B9 B5 C28 B1 102.4(9)
B4 B5 C28 B1 140.8(7)
B6 B5 C28 B4 -102.6(8)
B9 B5 C28 B4 -38.5(7)
B1 B5 C28 B4 -140.8(7)
B6 B5 C28 Y 20.0(9)
B9 B5 C28 Y 84.2(9)
B1 B5 C28 Y -18.2(6)
B4 B5 C28 Y 122.6(6)
N1 Y C28 C30 -77.9(8)
N4 Y C28 C30 -17.0(5)
O Y C28 C30 77.9(5)
B2 Y C28 C30 -160.7(6)
B3 Y C28 C30 154.4(6)
B1 Y C28 C30 -120.9(6)
C29 Y C28 C30 119.4(7)
N1 Y C28 C29 162.7(5)
N4 Y C28 C29 -136.4(5)
O Y C28 C29 -41.6(4)
B2 Y C28 C29 79.9(4)
B3 Y C28 C29 35.0(3)
B1 Y C28 C29 119.7(6)
N1 Y C28 B1 43.0(7)
N4 Y C28 B1 103.9(4)
O Y C28 B1 -161.3(4)
B2 Y C28 B1 -39.8(4)
B3 Y C28 B1 -84.7(4)
C29 Y C28 B1 -119.7(6)
N1 Y C28 B4 144.7(7)
N4 Y C28 B4 -154.4(8)
O Y C28 B4 -59.6(8)
B2 Y C28 B4 61.9(8)
B3 Y C28 B4 17.0(7)
B1 Y C28 B4 101.7(9)
C29 Y C28 B4 -18.0(7)
N1 Y C28 B5 60.2(9)
N4 Y C28 B5 121.1(6)
O Y C28 B5 -144.1(6)
B2 Y C28 B5 -22.6(6)
B3 Y C28 B5 -67.5(6)
B1 Y C28 B5 17.2(6)
C29 Y C28 B5 -102.5(7)
C30 C28 C29 C34 1.8(9)
B1 C28 C29 C34 156.2(6)
B4 C28 C29 C34 -98.4(8)
B5 C28 C29 C34 -137.8(8)
Y C28 C29 C34 96.9(6)
C30 C28 C29 B3 -151.9(6)
B1 C28 C29 B3 2.5(7)
B4 C28 C29 B3 107.9(7)
B5 C28 C29 B3 68.6(8)
Y C28 C29 B3 -56.7(4)
C30 C28 C29 B8 138.5(7)
B1 C28 C29 B8 -67.1(7)
B4 C28 C29 B8 38.3(7)
B5 C28 C29 B8 -1.1(9)
Y C28 C29 B8 -126.3(5)
C30 C28 C29 B4 100.2(8)
B1 C28 C29 B4 -105.4(7)
B5 C28 C29 B4 -39.4(8)
Y C28 C29 B4 -164.6(6)
C30 C28 C29 Y -95.2(6)
B1 C28 C29 Y 59.2(4)
B4 C28 C29 Y 164.6(6)
B5 C28 C29 Y 125.3(7)
B2 B3 C29 C34 -155.1(6)
B7 B3 C29 C34 144.2(7)
B8 B3 C29 C34 101.9(7)
Y B3 C29 C34 -93.2(6)
B2 B3 C29 C28 -2.2(7)
B7 B3 C29 C28 -62.9(7)
B8 B3 C29 C28 -105.1(6)
Y B3 C29 C28 59.7(5)
B2 B3 C29 B8 102.9(6)
B7 B3 C29 B8 42.3(6)
Y B3 C29 B8 164.9(4)
B2 B3 C29 B4 67.3(7)
B7 B3 C29 B4 6.6(8)
B8 B3 C29 B4 -35.7(6)
Y B3 C29 B4 129.2(5)
B2 B3 C29 Y -62.0(4)
B7 B3 C29 Y -122.6(5)
B8 B3 C29 Y -164.9(4)
B4 B8 C29 C34 100.7(7)
B9 B8 C29 C34 141.3(7)
B3 B8 C29 C34 -116.6(6)
B7 B8 C29 C34 -156.7(6)
B4 B8 C29 C28 -39.3(7)
B9 B8 C29 C28 1.3(9)
B3 B8 C29 C28 103.4(5)
B7 B8 C29 C28 63.3(7)
B4 B8 C29 B3 -142.7(7)
B9 B8 C29 B3 -102.1(7)
B7 B8 C29 B3 -40.1(5)
B9 B8 C29 B4 40.6(7)
B3 B8 C29 B4 142.7(7)
B7 B8 C29 B4 102.6(7)
B4 B8 C29 Y -124.5(6)
B9 B8 C29 Y -83.9(7)
B3 B8 C29 Y 18.2(5)
B7 B8 C29 Y -21.9(7)
B8 B4 C29 C34 -106.1(7)
B9 B4 C29 C34 -147.4(6)
C28 B4 C29 C34 114.9(7)
B5 B4 C29 C34 151.3(8)
B8 B4 C29 C28 139.0(7)
B9 B4 C29 C28 97.7(7)
B5 B4 C29 C28 36.4(7)
B8 B4 C29 B3 36.9(6)
B9 B4 C29 B3 -4.4(8)
C28 B4 C29 B3 -102.1(6)
B5 B4 C29 B3 -65.7(9)
B9 B4 C29 B8 -41.3(6)
C28 B4 C29 B8 -139.0(7)
B5 B4 C29 B8 -102.6(9)
B8 B4 C29 Y 118.5(7)
B9 B4 C29 Y 77.2(8)
C28 B4 C29 Y -20.5(7)
B5 B4 C29 Y 15.9(11)
N1 Y C29 C34 85.8(8)
N4 Y C29 C34 -77.4(5)
O Y C29 C34 17.3(4)
B2 Y C29 C34 159.8(5)
B3 Y C29 C34 119.9(5)
B1 Y C29 C34 -154.3(5)
C28 Y C29 C34 -117.8(6)
N1 Y C29 C28 -156.4(6)
N4 Y C29 C28 40.4(4)
O Y C29 C28 135.1(4)
B2 Y C29 C28 -82.4(4)
B3 Y C29 C28 -122.3(5)
B1 Y C29 C28 -36.5(4)
N1 Y C29 B3 -34.1(8)
N4 Y C29 B3 162.7(4)
O Y C29 B3 -102.6(4)
B2 Y C29 B3 39.9(3)
B1 Y C29 B3 85.7(4)
C28 Y C29 B3 122.3(5)
N1 Y C29 B8 -51.8(10)
N4 Y C29 B8 145.0(5)
O Y C29 B8 -120.3(6)
B2 Y C29 B8 22.2(5)
B3 Y C29 B8 -17.7(5)
B1 Y C29 B8 68.0(6)
C28 Y C29 B8 104.6(7)
N1 Y C29 B4 -137.3(8)
N4 Y C29 B4 59.5(8)
O Y C29 B4 154.3(8)
B2 Y C29 B4 -63.3(7)
B3 Y C29 B4 -103.1(8)
B1 Y C29 B4 -17.4(7)
C28 Y C29 B4 19.1(7)
C29 C28 C30 C31' 64.3(13)
B1 C28 C30 C31' -86.6(12)
B4 C28 C30 C31' 133.1(11)
B5 C28 C30 C31' -158.1(11)
Y C28 C30 C31' -13.6(12)
C29 C28 C30 C31 128.4(8)
B1 C28 C30 C31 -22.5(11)
B4 C28 C30 C31 -162.8(8)
B5 C28 C30 C31 -94.0(9)
Y C28 C30 C31 50.5(9)
C32 N4 C31 C30 176.4(13)
C31' N4 C31 C30 -43.7(9)
C33 N4 C31 C30 -97(2)
Y N4 C31 C30 50.7(16)
C28 C30 C31 N4 -67.6(15)
C31' C30 C31 N4 43.3(9)
C32 N4 C31' C30 106.5(15)
C31 N4 C31' C30 44.5(10)
C33 N4 C31' C30 -165.0(15)
Y N4 C31' C30 -68.8(16)
C28 C30 C31' N4 53.5(19)
C31 C30 C31' N4 -44.1(10)
C28 C29 C34 C35 -119.0(8)
B3 C29 C34 C35 31.4(11)
B8 C29 C34 C35 104.7(9)
B4 C29 C34 C35 170.8(8)
Y C29 C34 C35 -40.9(8)
C36 O C35 C34 -168.8(9)
Y O C35 C34 -33.7(13)
C29 C34 C35 O 51.7(12)

loop_
_platon_squeeze_void_nr
_platon_squeeze_void_average_x
_platon_squeeze_void_average_y
_platon_squeeze_void_average_z
_platon_squeeze_void_volume
_platon_squeeze_void_count_electrons
1 0.500 0.000 0.566 1344.4 398.2
2 0.000 0.500 0.048 1344.4 398.1
